data_4305020
loop_
_publ_author_name
'Vadapalli Chandrasekhar'
'Balasubramanian Murugesa Pandian'
'Ramamoorthy Boomishankar'
'Alexander Steiner'
'Jagadese J. Vittal'
'Ahmad Houri'
'Rodolphe Cl\'erac'

_publ_contact_author_address
;Head, Department of Chemistry
Indian Institute of Technology Kanpur
Kanpur 208016
Uttarpradesh
India
;
_publ_contact_author_email vc@iitk.ac.in
_publ_contact_author_fax '+91-512-259 7436'
_publ_contact_author_name 'Prof. V. Chandrasekhar'
_publ_contact_author_phone '+91-512-259 7259'
_publ_section_title
;
 Trinuclear Heterobimetallic Ni2Ln complexes [L2Ni2Ln][ClO4] (Ln = La, Ce,
 Pr, Nd, Sm, Eu, Gd, Tb, Dy, Ho, and Er; LH3=
 (S)P[N(Me)N=CH-C6H3-2-OH-3-OMe]3): From Simple Paramagnetic Complexes
 to Single-Molecule Magnet Behavior
;
_journal_name_full 'Inorganic Chemistry'
_journal_page_first 4918
_journal_page_last 4929
_journal_paper_doi 10.1021/ic800199x
_journal_volume 47
_journal_year 2008
_chemical_formula_sum 'C56 H70 Ce Cl7 N12 Ni2 O20 P2 S2'
_chemical_formula_weight 1862.99
_chemical_name_systematic ?
_space_group_IT_number 5
_symmetry_cell_setting monoclinic
_symmetry_space_group_name_Hall 'C 2y'
_symmetry_space_group_name_H-M 'C 1 2 1'
_atom_sites_solution_hydrogens geom
_atom_sites_solution_primary direct
_atom_sites_solution_secondary difmap
_audit_creation_method SHELXL-97
_cell_angle_alpha 90.00
_cell_angle_beta 121.333(2)
_cell_angle_gamma 90.00
_cell_formula_units_Z 2
_cell_length_a 20.841(2)
_cell_length_b 11.7806(11)
_cell_length_c 18.1005(17)
_cell_measurement_reflns_used 942
_cell_measurement_temperature 223(2)
_cell_measurement_theta_max 28.33
_cell_measurement_theta_min 2.63
_cell_volume 3795.9(6)
_computing_cell_refinement 'Bruker SMART'
_computing_data_collection 'Bruker SMART'
_computing_data_reduction 'Bruker SAINT'
_computing_molecular_graphics 'Bruker SHELXTL'
_computing_publication_material 'Bruker SHELXTL'
_computing_structure_refinement 'SHELXL-97 (Sheldrick, 1997)'
_computing_structure_solution 'SHELXS-97 (Sheldrick, 1990)'
_diffrn_ambient_temperature 223(2)
_diffrn_measured_fraction_theta_full 0.916
_diffrn_measured_fraction_theta_max 0.916
_diffrn_measurement_device_type 'CCD area detector'
_diffrn_measurement_method 'phi and omega scans'
_diffrn_radiation_monochromator graphite
_diffrn_radiation_source 'fine-focus sealed tube'
_diffrn_radiation_type MoK\a
_diffrn_radiation_wavelength 0.71073
_diffrn_reflns_av_R_equivalents 0.0259
_diffrn_reflns_av_sigmaI/netI 0.0482
_diffrn_reflns_limit_h_max 27
_diffrn_reflns_limit_h_min -28
_diffrn_reflns_limit_k_max 16
_diffrn_reflns_limit_k_min -15
_diffrn_reflns_limit_l_max 22
_diffrn_reflns_limit_l_min -23
_diffrn_reflns_number 14314
_diffrn_reflns_theta_full 29.34
_diffrn_reflns_theta_max 29.34
_diffrn_reflns_theta_min 1.96
_exptl_absorpt_coefficient_mu 1.499
_exptl_absorpt_correction_T_max 1.000
_exptl_absorpt_correction_T_min 0.8245
_exptl_absorpt_correction_type empirical
_exptl_crystal_colour green
_exptl_crystal_density_diffrn 1.630
_exptl_crystal_density_method 'not measured'
_exptl_crystal_description blocks
_exptl_crystal_F_000 1890
_exptl_crystal_size_max 0.35
_exptl_crystal_size_mid 0.23
_exptl_crystal_size_min 0.13
_refine_diff_density_max 1.580
_refine_diff_density_min -0.713
_refine_diff_density_rms 0.120
_refine_ls_abs_structure_details 'Flack H D (1983), Acta Cryst. A39, 876-881'
_refine_ls_abs_structure_Flack 0.483(15)
_refine_ls_extinction_method none
_refine_ls_goodness_of_fit_ref 1.046
_refine_ls_hydrogen_treatment constr
_refine_ls_matrix_type full
_refine_ls_number_parameters 460
_refine_ls_number_reflns 8581
_refine_ls_number_restraints 7
_refine_ls_restrained_S_all 1.047
_refine_ls_R_factor_all 0.0565
_refine_ls_R_factor_gt 0.0502
_refine_ls_shift/su_max 0.000
_refine_ls_shift/su_mean 0.000
_refine_ls_structure_factor_coef Fsqd
_refine_ls_weighting_details 'calc w=1/[\s^2^(Fo^2^)+(0.0741P)^2^+7.1851P] where P=(Fo^2^+2Fc^2^)/3'
_refine_ls_weighting_scheme calc
_refine_ls_wR_factor_gt 0.1277
_refine_ls_wR_factor_ref 0.1328
_reflns_number_gt 7742
_reflns_number_total 8581
_reflns_threshold_expression >2sigma(I)
_cod_data_source_file ic800199x-file004_02.cif
_cod_data_source_block Ni2Ce
_cod_depositor_comments
;
 Marking attached hydrogen atoms.

 Antanas Vaitkus,
 2017-01-03

The following automatic conversions were performed:
'_symmetry_cell_setting' value 'Monoclinic' changed to 'monoclinic'
according to '/home/saulius/struct/CIF-dictionaries/cif_core.dic'
dictionary named 'cif_core.dic' version 2.4.1 from 2010-06-29.

Automatic conversion script
Id: cif_fix_enum 1527 2010-12-29 10:47:43Z saulius 
;
_cod_database_code 4305020

loop_
_symmetry_equiv_pos_as_xyz
'x, y, z'
'-x, y, -z'
'x+1/2, y+1/2, z'
'-x+1/2, y+1/2, -z'

loop_
_atom_site_label
_atom_site_type_symbol
_atom_site_fract_x
_atom_site_fract_y
_atom_site_fract_z
_atom_site_U_iso_or_equiv
_atom_site_adp_type
_atom_site_occupancy
_atom_site_symmetry_multiplicity
_atom_site_calc_flag
_atom_site_refinement_flags
_atom_site_disorder_assembly
_atom_site_disorder_group
_atom_site_attached_hydrogens
Ce1 Ce 0.5000 0.507915(18) 0.5000 0.02259(10) Uani 1 2 d S . . 0
Ni1 Ni 0.60806(3) 0.51117(9) 0.71939(3) 0.02334(13) Uani 1 1 d . . . 0
P1 P 0.71160(7) 0.51641(16) 0.93016(7) 0.0295(3) Uani 1 1 d . . . 0
S1 S 0.77244(9) 0.52166(15) 1.05438(8) 0.0402(4) Uani 1 1 d . . . 0
N1 N 0.7215(3) 0.3967(4) 0.8877(3) 0.0315(12) Uani 1 1 d . . . 0
N2 N 0.6591(2) 0.3749(4) 0.8013(3) 0.0273(9) Uani 1 1 d . . . 0
N3 N 0.6208(3) 0.5269(4) 0.8934(2) 0.0312(11) Uani 1 1 d . . . 0
N4 N 0.5772(3) 0.5660(4) 0.8045(3) 0.0285(10) Uani 1 1 d . . . 0
N5 N 0.7317(3) 0.6202(4) 0.8842(3) 0.0310(12) Uani 1 1 d . . . 0
N6 N 0.7070(3) 0.5981(4) 0.7935(3) 0.0286(10) Uani 1 1 d . . . 0
O1 O 0.5313(2) 0.3969(3) 0.6337(2) 0.0240(9) Uani 1 1 d . . . 0
O2 O 0.4282(2) 0.2968(4) 0.4955(3) 0.0279(9) Uani 1 1 d . . . 0
O3 O 0.5264(2) 0.6193(3) 0.6307(3) 0.0266(9) Uani 1 1 d . . . 0
O4 O 0.4276(2) 0.7223(4) 0.4918(3) 0.0290(10) Uani 1 1 d . . . 0
O5 O 0.63417(16) 0.5110(4) 0.62385(18) 0.0251(6) Uani 1 1 d . . . 0
O6 O 0.62841(18) 0.5023(4) 0.47762(19) 0.0297(7) Uani 1 1 d . . . 0
C1 C 0.5262(3) 0.2872(4) 0.6393(3) 0.0245(10) Uani 1 1 d . . . 0
C2 C 0.4701(3) 0.2272(4) 0.5665(3) 0.0251(10) Uani 1 1 d . . . 0
C3 C 0.4611(3) 0.1114(5) 0.5683(4) 0.0312(11) Uani 1 1 d . . . 0
H3 H 0.4231 0.0738 0.5191 0.037 Uiso 1 1 calc R . . 0
C4 C 0.5087(3) 0.0500(5) 0.6439(4) 0.0377(13) Uani 1 1 d . . . 0
H4 H 0.5035 -0.0292 0.6448 0.045 Uiso 1 1 calc R . . 0
C5 C 0.5621(3) 0.1048(5) 0.7154(4) 0.0350(13) Uani 1 1 d . . . 0
H5 H 0.5922 0.0633 0.7665 0.042 Uiso 1 1 calc R . . 0
C6 C 0.5736(3) 0.2238(4) 0.7150(3) 0.0282(11) Uani 1 1 d . . . 0
C7 C 0.6351(3) 0.2725(5) 0.7915(3) 0.0299(11) Uani 1 1 d . . . 0
H7 H 0.6607 0.2244 0.8397 0.036 Uiso 1 1 calc R . . 0
C8 C 0.3591(3) 0.2509(5) 0.4263(4) 0.0354(13) Uani 1 1 d . . . 0
H8A H 0.3498 0.1776 0.4435 0.053 Uiso 1 1 calc R . . 0
H8B H 0.3627 0.2418 0.3754 0.053 Uiso 1 1 calc R . . 0
H8C H 0.3182 0.3021 0.4134 0.053 Uiso 1 1 calc R . . 0
C9 C 0.7939(4) 0.3601(6) 0.9035(4) 0.0446(15) Uani 1 1 d . . . 0
H9A H 0.7882 0.2891 0.8736 0.067 Uiso 1 1 calc R . . 0
H9B H 0.8282 0.3494 0.9651 0.067 Uiso 1 1 calc R . . 0
H9C H 0.8140 0.4174 0.8824 0.067 Uiso 1 1 calc R . . 0
C11 C 0.4807(3) 0.6890(4) 0.6385(3) 0.0261(10) Uani 1 1 d . . . 0
C12 C 0.4266(3) 0.7475(4) 0.5655(3) 0.0278(11) Uani 1 1 d . . . 0
C13 C 0.3770(3) 0.8230(5) 0.5686(4) 0.0336(12) Uani 1 1 d . . . 0
H13 H 0.3403 0.8601 0.5182 0.040 Uiso 1 1 calc R . . 0
C14 C 0.3822(4) 0.8431(5) 0.6476(4) 0.0370(13) Uani 1 1 d . . . 0
H14 H 0.3497 0.8954 0.6509 0.044 Uiso 1 1 calc R . . 0
C15 C 0.4343(4) 0.7871(5) 0.7195(4) 0.0353(13) Uani 1 1 d . . . 0
H15 H 0.4371 0.8014 0.7723 0.042 Uiso 1 1 calc R . . 0
C16 C 0.4838(3) 0.7087(4) 0.7178(3) 0.0293(11) Uani 1 1 d . . . 0
C17 C 0.5343(3) 0.6488(5) 0.7974(4) 0.0317(11) Uani 1 1 d . . . 0
H17 H 0.5358 0.6725 0.8479 0.038 Uiso 1 1 calc R . . 0
C18 C 0.3897(4) 0.8000(5) 0.4214(4) 0.0401(15) Uani 1 1 d . . . 0
H18A H 0.3942 0.7742 0.3734 0.060 Uiso 1 1 calc R . . 0
H18B H 0.4123 0.8747 0.4396 0.060 Uiso 1 1 calc R . . 0
H18C H 0.3371 0.8040 0.4035 0.060 Uiso 1 1 calc R . . 0
C19 C 0.5811(4) 0.4459(7) 0.9165(4) 0.0509(18) Uani 1 1 d . . . 0
H19A H 0.5283 0.4663 0.8874 0.076 Uiso 1 1 calc R . . 0
H19B H 0.6025 0.4472 0.9786 0.076 Uiso 1 1 calc R . . 0
H19C H 0.5860 0.3703 0.8988 0.076 Uiso 1 1 calc R . . 0
C21 C 0.6916(3) 0.5545(5) 0.6231(3) 0.0276(11) Uani 1 1 d . . . 0
C22 C 0.6922(3) 0.5488(4) 0.5451(3) 0.0289(11) Uani 1 1 d . . . 0
C23 C 0.7503(4) 0.5921(5) 0.5401(4) 0.0382(13) Uani 1 1 d . . . 0
H23 H 0.7486 0.5886 0.4873 0.046 Uiso 1 1 calc R . . 0
C24 C 0.8127(4) 0.6420(6) 0.6119(4) 0.0451(15) Uani 1 1 d . . . 0
H24 H 0.8533 0.6701 0.6084 0.054 Uiso 1 1 calc R . . 0
C25 C 0.8124(4) 0.6482(6) 0.6883(4) 0.0418(14) Uani 1 1 d . . . 0
H25 H 0.8533 0.6825 0.7368 0.050 Uiso 1 1 calc R . . 0
C26 C 0.7536(3) 0.6056(5) 0.6958(4) 0.0318(11) Uani 1 1 d . . . 0
C27 C 0.7585(3) 0.6211(5) 0.7768(4) 0.0338(12) Uani 1 1 d . . . 0
H27 H 0.8037 0.6509 0.8224 0.041 Uiso 1 1 calc R . . 0
C28 C 0.6305(4) 0.4713(5) 0.4022(4) 0.0416(15) Uani 1 1 d . . . 0
H28A H 0.5830 0.4373 0.3598 0.062 Uiso 1 1 calc R . . 0
H28B H 0.6708 0.4173 0.4181 0.062 Uiso 1 1 calc R . . 0
H28C H 0.6392 0.5386 0.3777 0.062 Uiso 1 1 calc R . . 0
C29 C 0.7265(5) 0.7393(5) 0.9024(4) 0.0454(16) Uani 1 1 d . . . 0
H29A H 0.7380 0.7868 0.8671 0.068 Uiso 1 1 calc R . . 0
H29B H 0.7620 0.7547 0.9631 0.068 Uiso 1 1 calc R . . 0
H29C H 0.6760 0.7556 0.8892 0.068 Uiso 1 1 calc R . . 0
Cl1 Cl 0.5000 0.7354(3) 1.0000 0.0564(6) Uani 1 2 d S . . 0
O7 O 0.5196(7) 0.8051(10) 1.0709(5) 0.150(4) Uani 1 1 d . . . 0
O8 O 0.5585(5) 0.6700(10) 1.0110(7) 0.137(4) Uani 1 1 d . . . 0
C1S C 0.3131(4) 0.5199(7) 0.8097(5) 0.070(2) Uani 1 1 d D . . 0
H1SA H 0.3173 0.5513 0.8628 0.084 Uiso 1 1 calc R . . 0
Cl1S Cl 0.22384(15) 0.4668(3) 0.74576(15) 0.0916(9) Uani 1 1 d D . . 0
Cl2S Cl 0.3779(2) 0.4098(4) 0.8403(4) 0.163(2) Uani 1 1 d D . . 0
Cl3S Cl 0.3291(3) 0.6296(3) 0.7573(3) 0.154(2) Uani 1 1 d D . . 0
O1S O 0.5727(11) 1.1144(18) 1.0014(13) 0.142(7) Uiso 0.55 1 d P . . 2
O2S O 0.5494(15) 1.202(3) 1.0348(19) 0.169(10) Uiso 0.45 1 d P . . 2
O3S O 0.5474(15) 1.045(3) 1.1185(16) 0.167(11) Uiso 0.45 1 d P . . 2
O4S O 0.4924(13) 1.096(2) 1.1239(15) 0.166(8) Uiso 0.55 1 d P . . 2

loop_
_atom_site_aniso_label
_atom_site_aniso_U_11
_atom_site_aniso_U_22
_atom_site_aniso_U_33
_atom_site_aniso_U_23
_atom_site_aniso_U_13
_atom_site_aniso_U_12
Ce1 0.03177(18) 0.01931(17) 0.01709(15) 0.000 0.01298(13) 0.000
Ni1 0.0328(3) 0.0186(3) 0.0182(2) -0.0002(3) 0.0130(2) -0.0019(4)
P1 0.0411(6) 0.0223(7) 0.0191(5) -0.0008(7) 0.0114(5) -0.0037(8)
S1 0.0563(8) 0.0302(9) 0.0202(5) -0.0031(6) 0.0100(5) -0.0071(7)
N1 0.033(3) 0.024(2) 0.024(3) -0.001(2) 0.005(2) -0.003(2)
N2 0.030(2) 0.026(2) 0.0203(19) -0.0027(16) 0.0089(17) 0.0000(18)
N3 0.047(2) 0.026(3) 0.0180(17) 0.0037(17) 0.0154(17) 0.000(2)
N4 0.036(2) 0.030(2) 0.0169(19) 0.0019(16) 0.0119(18) -0.0034(19)
N5 0.046(3) 0.024(2) 0.023(3) -0.0042(19) 0.019(2) -0.009(2)
N6 0.042(3) 0.021(2) 0.020(2) -0.0018(16) 0.0146(19) -0.0004(18)
O1 0.034(2) 0.0176(19) 0.018(2) -0.0001(15) 0.0118(18) -0.0050(17)
O2 0.034(2) 0.020(2) 0.028(2) -0.0021(17) 0.015(2) -0.0030(18)
O3 0.040(2) 0.020(2) 0.022(2) -0.0002(16) 0.0181(19) 0.0037(18)
O4 0.037(3) 0.028(2) 0.017(2) 0.0057(17) 0.0109(19) 0.0060(19)
O5 0.0312(15) 0.0220(15) 0.0251(13) 0.004(2) 0.0168(12) 0.002(2)
O6 0.0374(17) 0.0311(17) 0.0253(14) -0.001(2) 0.0196(13) -0.001(2)
C1 0.032(3) 0.023(2) 0.022(2) -0.0012(19) 0.015(2) -0.004(2)
C2 0.032(3) 0.026(2) 0.022(2) -0.0010(19) 0.017(2) -0.003(2)
C3 0.034(3) 0.028(3) 0.031(3) -0.008(2) 0.016(2) -0.008(2)
C4 0.044(3) 0.021(2) 0.043(3) -0.003(2) 0.019(3) -0.007(2)
C5 0.047(3) 0.018(3) 0.038(3) 0.005(2) 0.021(3) -0.003(2)
C6 0.038(3) 0.018(2) 0.026(2) -0.0007(19) 0.014(2) -0.004(2)
C7 0.038(3) 0.025(2) 0.023(2) 0.0032(19) 0.013(2) 0.003(2)
C8 0.031(3) 0.033(3) 0.026(3) 0.004(2) 0.003(2) -0.008(2)
C9 0.040(3) 0.046(4) 0.032(3) -0.007(3) 0.008(3) 0.005(3)
C11 0.034(3) 0.020(2) 0.030(3) -0.0024(19) 0.021(2) -0.001(2)
C12 0.035(3) 0.025(3) 0.025(2) -0.0039(19) 0.017(2) -0.007(2)
C13 0.044(3) 0.023(3) 0.036(3) 0.000(2) 0.023(3) 0.003(2)
C14 0.045(3) 0.027(3) 0.043(3) 0.006(2) 0.025(3) 0.012(2)
C15 0.049(3) 0.034(3) 0.031(3) -0.005(2) 0.026(3) 0.003(3)
C16 0.041(3) 0.023(2) 0.029(3) 0.000(2) 0.022(2) -0.002(2)
C17 0.043(3) 0.029(3) 0.029(3) -0.004(2) 0.022(2) -0.004(2)
C18 0.065(4) 0.022(3) 0.031(3) 0.007(2) 0.023(3) 0.006(3)
C19 0.061(4) 0.061(4) 0.037(3) 0.013(3) 0.030(3) -0.009(4)
C21 0.035(3) 0.023(2) 0.028(3) 0.001(2) 0.018(2) -0.001(2)
C22 0.037(3) 0.022(2) 0.033(3) 0.0039(19) 0.022(2) 0.007(2)
C23 0.048(3) 0.039(3) 0.040(3) 0.001(3) 0.032(3) 0.005(3)
C24 0.040(3) 0.049(4) 0.058(4) -0.012(3) 0.034(3) -0.011(3)
C25 0.039(3) 0.044(4) 0.047(3) -0.005(3) 0.025(3) -0.014(3)
C26 0.035(3) 0.030(3) 0.034(3) -0.002(2) 0.020(2) -0.003(2)
C27 0.040(3) 0.028(3) 0.030(3) -0.008(2) 0.016(2) -0.011(2)
C28 0.056(4) 0.048(4) 0.033(3) -0.008(2) 0.032(3) -0.003(3)
C29 0.081(5) 0.025(3) 0.038(3) -0.006(2) 0.037(3) -0.011(3)
Cl1 0.0638(16) 0.0740(17) 0.0437(12) 0.000 0.0366(12) 0.000
O7 0.266(13) 0.141(8) 0.076(5) 0.009(6) 0.112(8) 0.047(9)
O8 0.094(6) 0.144(9) 0.174(9) -0.049(8) 0.071(6) 0.010(6)
C1S 0.072(5) 0.076(6) 0.075(5) -0.034(5) 0.049(4) -0.022(5)
Cl1S 0.0902(16) 0.123(2) 0.0595(12) -0.0190(13) 0.0371(12) -0.0468(15)
Cl2S 0.095(2) 0.138(3) 0.239(5) -0.085(3) 0.075(3) 0.003(2)
Cl3S 0.275(5) 0.115(3) 0.147(3) -0.056(2) 0.162(4) -0.113(3)

loop_
_atom_type_symbol
_atom_type_description
_atom_type_scat_dispersion_real
_atom_type_scat_dispersion_imag
_atom_type_scat_source
C C 0.0033 0.0016 'International Tables Vol C Tables 4.2.6.8 and 6.1.1.4'
H H 0.0000 0.0000 'International Tables Vol C Tables 4.2.6.8 and 6.1.1.4'
N N 0.0061 0.0033 'International Tables Vol C Tables 4.2.6.8 and 6.1.1.4'
O O 0.0106 0.0060 'International Tables Vol C Tables 4.2.6.8 and 6.1.1.4'
P P 0.1023 0.0942 'International Tables Vol C Tables 4.2.6.8 and 6.1.1.4'
S S 0.1246 0.1234 'International Tables Vol C Tables 4.2.6.8 and 6.1.1.4'
Cl Cl 0.1484 0.1585 'International Tables Vol C Tables 4.2.6.8 and 6.1.1.4'
Ni Ni 0.3393 1.1124 'International Tables Vol C Tables 4.2.6.8 and 6.1.1.4'
Ce Ce -0.2486 2.6331 'International Tables Vol C Tables 4.2.6.8 and 6.1.1.4'

loop_
_geom_angle_atom_site_label_1
_geom_angle_atom_site_label_2
_geom_angle_atom_site_label_3
_geom_angle
_geom_angle_site_symmetry_1
_geom_angle_site_symmetry_3
_geom_angle_publ_flag
O3 Ce1 O3 116.79(18) . 2_656 ?
O3 Ce1 O5 115.51(13) . 2_656 ?
O3 Ce1 O5 63.51(13) 2_656 2_656 ?
O3 Ce1 O5 63.51(13) . . ?
O3 Ce1 O5 115.51(13) 2_656 . ?
O5 Ce1 O5 178.3(2) 2_656 . ?
O3 Ce1 O1 178.05(17) . 2_656 ?
O3 Ce1 O1 62.90(9) 2_656 2_656 ?
O5 Ce1 O1 62.57(12) 2_656 2_656 ?
O5 Ce1 O1 118.42(13) . 2_656 ?
O3 Ce1 O1 62.90(9) . . ?
O3 Ce1 O1 178.05(17) 2_656 . ?
O5 Ce1 O1 118.42(13) 2_656 . ?
O5 Ce1 O1 62.57(12) . . ?
O1 Ce1 O1 117.48(17) 2_656 . ?
O3 Ce1 O2 109.55(13) . . ?
O3 Ce1 O2 124.75(13) 2_656 . ?
O5 Ce1 O2 70.55(13) 2_656 . ?
O5 Ce1 O2 110.99(14) . . ?
O1 Ce1 O2 69.75(12) 2_656 . ?
O1 Ce1 O2 56.67(12) . . ?
O3 Ce1 O2 124.74(13) . 2_656 ?
O3 Ce1 O2 109.55(13) 2_656 2_656 ?
O5 Ce1 O2 110.99(14) 2_656 2_656 ?
O5 Ce1 O2 70.55(13) . 2_656 ?
O1 Ce1 O2 56.67(12) 2_656 2_656 ?
O1 Ce1 O2 69.75(12) . 2_656 ?
O2 Ce1 O2 60.71(17) . 2_656 ?
O3 Ce1 O4 69.10(12) . 2_656 ?
O3 Ce1 O4 56.34(12) 2_656 2_656 ?
O5 Ce1 O4 109.87(14) 2_656 2_656 ?
O5 Ce1 O4 68.57(13) . 2_656 ?
O1 Ce1 O4 111.60(12) 2_656 2_656 ?
O1 Ce1 O4 122.27(12) . 2_656 ?
O2 Ce1 O4 178.64(14) . 2_656 ?
O2 Ce1 O4 120.01(9) 2_656 2_656 ?
O3 Ce1 O4 56.34(12) . . ?
O3 Ce1 O4 69.10(12) 2_656 . ?
O5 Ce1 O4 68.57(13) 2_656 . ?
O5 Ce1 O4 109.87(14) . . ?
O1 Ce1 O4 122.27(12) 2_656 . ?
O1 Ce1 O4 111.60(12) . . ?
O2 Ce1 O4 120.01(9) . . ?
O2 Ce1 O4 178.64(14) 2_656 . ?
O4 Ce1 O4 59.29(18) 2_656 . ?
O3 Ce1 O6 69.28(13) . 2_656 ?
O3 Ce1 O6 112.20(13) 2_656 2_656 ?
O5 Ce1 O6 56.46(9) 2_656 2_656 ?
O5 Ce1 O6 123.59(9) . 2_656 ?
O1 Ce1 O6 108.95(12) 2_656 2_656 ?
O1 Ce1 O6 69.60(12) . 2_656 ?
O2 Ce1 O6 58.80(13) . 2_656 ?
O2 Ce1 O6 118.58(14) 2_656 2_656 ?
O4 Ce1 O6 120.25(14) 2_656 2_656 ?
O4 Ce1 O6 62.36(13) . 2_656 ?
O3 Ce1 O6 112.20(13) . . ?
O3 Ce1 O6 69.28(13) 2_656 . ?
O5 Ce1 O6 123.59(9) 2_656 . ?
O5 Ce1 O6 56.46(9) . . ?
O1 Ce1 O6 69.60(12) 2_656 . ?
O1 Ce1 O6 108.95(12) . . ?
O2 Ce1 O6 118.58(14) . . ?
O2 Ce1 O6 58.80(13) 2_656 . ?
O4 Ce1 O6 62.36(13) 2_656 . ?
O4 Ce1 O6 120.25(14) . . ?
O6 Ce1 O6 177.4(2) 2_656 . ?
O1 Ni1 N6 160.97(18) . . ?
O1 Ni1 N4 110.34(17) . . ?
N6 Ni1 N4 87.31(18) . . ?
O1 Ni1 O3 79.23(12) . . ?
N6 Ni1 O3 109.98(18) . . ?
N4 Ni1 O3 86.30(17) . . ?
O1 Ni1 O5 78.92(16) . . ?
N6 Ni1 O5 86.29(16) . . ?
N4 Ni1 O5 161.5(2) . . ?
O3 Ni1 O5 79.58(15) . . ?
O1 Ni1 N2 86.58(17) . . ?
N6 Ni1 N2 87.24(17) . . ?
N4 Ni1 N2 87.25(18) . . ?
O3 Ni1 N2 161.27(18) . . ?
O5 Ni1 N2 109.79(18) . . ?
O1 Ni1 Ce1 47.59(10) . . ?
N6 Ni1 Ce1 126.79(12) . . ?
N4 Ni1 Ce1 127.09(13) . . ?
O3 Ni1 Ce1 47.18(11) . . ?
O5 Ni1 Ce1 47.50(8) . . ?
N2 Ni1 Ce1 127.65(13) . . ?
N5 P1 N3 106.2(3) . . ?
N5 P1 N1 105.6(2) . . ?
N3 P1 N1 105.5(3) . . ?
N5 P1 S1 112.3(2) . . ?
N3 P1 S1 112.88(16) . . ?
N1 P1 S1 113.6(2) . . ?
N2 N1 C9 114.8(5) . . ?
N2 N1 P1 113.1(4) . . ?
C9 N1 P1 121.7(4) . . ?
C7 N2 N1 112.5(4) . . ?
C7 N2 Ni1 127.9(4) . . ?
N1 N2 Ni1 118.4(3) . . ?
N4 N3 C19 113.8(4) . . ?
N4 N3 P1 113.3(3) . . ?
C19 N3 P1 122.5(4) . . ?
C17 N4 N3 110.7(4) . . ?
C17 N4 Ni1 129.6(4) . . ?
N3 N4 Ni1 118.1(3) . . ?
C29 N5 N6 113.6(5) . . ?
C29 N5 P1 122.0(4) . . ?
N6 N5 P1 113.6(4) . . ?
C27 N6 N5 112.1(4) . . ?
C27 N6 Ni1 128.9(4) . . ?
N5 N6 Ni1 117.9(3) . . ?
C1 O1 Ni1 130.9(3) . . ?
C1 O1 Ce1 126.7(3) . . ?
Ni1 O1 Ce1 95.52(14) . . ?
C2 O2 C8 116.7(4) . . ?
C2 O2 Ce1 114.6(3) . . ?
C8 O2 Ce1 128.4(3) . . ?
C11 O3 Ni1 130.6(3) . . ?
C11 O3 Ce1 127.7(3) . . ?
Ni1 O3 Ce1 95.65(15) . . ?
C12 O4 C18 116.5(5) . . ?
C12 O4 Ce1 114.0(3) . . ?
C18 O4 Ce1 129.4(3) . . ?
C21 O5 Ni1 130.5(3) . . ?
C21 O5 Ce1 126.5(3) . . ?
Ni1 O5 Ce1 95.24(11) . . ?
C22 O6 C28 117.0(4) . . ?
C22 O6 Ce1 113.8(3) . . ?
C28 O6 Ce1 128.6(3) . . ?
O1 C1 C2 118.9(5) . . ?
O1 C1 C6 123.7(5) . . ?
C2 C1 C6 117.4(5) . . ?
C3 C2 O2 125.4(5) . . ?
C3 C2 C1 121.9(5) . . ?
O2 C2 C1 112.7(4) . . ?
C2 C3 C4 119.8(5) . . ?
C5 C4 C3 119.9(5) . . ?
C4 C5 C6 121.4(5) . . ?
C1 C6 C5 119.4(5) . . ?
C1 C6 C7 123.2(5) . . ?
C5 C6 C7 117.3(5) . . ?
N2 C7 C6 126.9(5) . . ?
O3 C11 C12 118.6(5) . . ?
O3 C11 C16 123.6(5) . . ?
C12 C11 C16 117.8(5) . . ?
O4 C12 C13 124.3(5) . . ?
O4 C12 C11 113.6(5) . . ?
C13 C12 C11 122.1(5) . . ?
C12 C13 C14 119.2(5) . . ?
C15 C14 C13 119.8(5) . . ?
C14 C15 C16 122.1(5) . . ?
C15 C16 C11 119.0(5) . . ?
C15 C16 C17 117.5(5) . . ?
C11 C16 C17 123.5(5) . . ?
N4 C17 C16 125.2(5) . . ?
O5 C21 C26 123.8(5) . . ?
O5 C21 C22 118.3(5) . . ?
C26 C21 C22 118.0(5) . . ?
C23 C22 O6 125.2(5) . . ?
C23 C22 C21 121.1(5) . . ?
O6 C22 C21 113.5(5) . . ?
C22 C23 C24 121.6(6) . . ?
C25 C24 C23 117.5(5) . . ?
C24 C25 C26 122.5(6) . . ?
C25 C26 C21 119.2(5) . . ?
C25 C26 C27 117.2(5) . . ?
C21 C26 C27 123.6(5) . . ?
N6 C27 C26 126.3(5) . . ?
O8 Cl1 O8 111.3(10) 2_657 . ?
O8 Cl1 O7 106.1(7) 2_657 . ?
O8 Cl1 O7 112.7(6) . . ?
O8 Cl1 O7 112.7(6) 2_657 2_657 ?
O8 Cl1 O7 106.1(7) . 2_657 ?
O7 Cl1 O7 107.8(9) . 2_657 ?
Cl1S C1S Cl3S 110.6(5) . . ?
Cl1S C1S Cl2S 109.4(5) . . ?
Cl3S C1S Cl2S 113.0(4) . . ?
O1S O2S O2S 103(2) . 2_657 ?

loop_
_geom_bond_atom_site_label_1
_geom_bond_atom_site_label_2
_geom_bond_distance
_geom_bond_site_symmetry_2
_geom_bond_publ_flag
Ce1 O3 2.504(4) . ?
Ce1 O3 2.504(4) 2_656 ?
Ce1 O5 2.515(3) 2_656 ?
Ce1 O5 2.515(3) . ?
Ce1 O1 2.520(4) 2_656 ?
Ce1 O1 2.520(4) . ?
Ce1 O2 2.882(4) . ?
Ce1 O2 2.882(4) 2_656 ?
Ce1 O4 2.906(4) 2_656 ?
Ce1 O4 2.906(4) . ?
Ce1 O6 2.908(3) 2_656 ?
Ce1 O6 2.908(3) . ?
Ni1 O1 2.049(4) . ?
Ni1 N6 2.055(5) . ?
Ni1 N4 2.058(4) . ?
Ni1 O3 2.063(4) . ?
Ni1 O5 2.065(3) . ?
Ni1 N2 2.065(5) . ?
P1 N5 1.650(6) . ?
P1 N3 1.652(5) . ?
P1 N1 1.669(6) . ?
P1 S1 1.9241(17) . ?
N1 N2 1.446(6) . ?
N1 C9 1.449(9) . ?
N2 C7 1.282(7) . ?
N3 N4 1.452(6) . ?
N3 C19 1.460(8) . ?
N4 C17 1.283(7) . ?
N5 C29 1.458(8) . ?
N5 N6 1.465(6) . ?
N6 C27 1.286(7) . ?
O1 C1 1.304(6) . ?
O2 C2 1.386(6) . ?
O2 C8 1.434(7) . ?
O3 C11 1.319(7) . ?
O4 C12 1.377(6) . ?
O4 C18 1.427(7) . ?
O5 C21 1.309(6) . ?
O6 C22 1.368(7) . ?
O6 C28 1.436(6) . ?
C1 C2 1.414(7) . ?
C1 C6 1.415(7) . ?
C2 C3 1.379(7) . ?
C3 C4 1.402(8) . ?
C4 C5 1.354(8) . ?
C5 C6 1.423(7) . ?
C6 C7 1.430(7) . ?
C11 C12 1.393(7) . ?
C11 C16 1.421(7) . ?
C12 C13 1.387(8) . ?
C13 C14 1.397(8) . ?
C14 C15 1.357(8) . ?
C15 C16 1.397(8) . ?
C16 C17 1.452(8) . ?
C21 C26 1.412(8) . ?
C21 C22 1.420(7) . ?
C22 C23 1.359(8) . ?
C23 C24 1.402(9) . ?
C24 C25 1.389(9) . ?
C25 C26 1.393(8) . ?
C26 C27 1.429(8) . ?
Cl1 O8 1.367(9) 2_657 ?
Cl1 O8 1.367(9) . ?
Cl1 O7 1.394(9) . ?
Cl1 O7 1.394(9) 2_657 ?
C1S Cl1S 1.719(7) . ?
C1S Cl3S 1.735(8) . ?
C1S Cl2S 1.742(9) . ?
O1S O2S 1.40(3) . ?
O2S O2S 1.77(5) 2_657 ?
O3S O4S 1.34(3) . ?
